data_2224311
loop_
_publ_author_name
'Selig, Roland'
'Schollmeyer, Dieter'
'Albrecht, Wolfgang'
'Laufer, Stefan'

_publ_section_title
;
 2-(3,4,5-Trimethoxyphenyl)-1<i>H</i>-pyrrolo[2,3-<i>b</i>]pyridine
;
_journal_coeditor_code IM2158
_journal_issue 12
_journal_name_full 'Acta Crystallographica Section E'
_journal_page_first o3097
_journal_paper_doi 10.1107/S1600536809047540
_journal_volume 65
_journal_year 2009
_chemical_formula_iupac 'C16 H16 N2 O3'
_chemical_formula_moiety 'C16 H16 N2 O3'
_chemical_formula_sum 'C16 H16 N2 O3'
_chemical_formula_weight 284.31
_chemical_name_systematic
;
2-(3,4,5-Trimethoxyphenyl)-1<i>H</i>-pyrrolo[2,3-<i>b</i>]pyridine
;
_space_group_IT_number 14
_symmetry_cell_setting monoclinic
_symmetry_space_group_name_Hall '-P 2ybc'
_symmetry_space_group_name_H-M 'P 1 21/c 1'
_atom_sites_solution_hydrogens geom
_atom_sites_solution_primary direct
_atom_sites_solution_secondary difmap
_audit_creation_method SHELXL-97
_cell_angle_alpha 90.00
_cell_angle_beta 104.778(6)
_cell_angle_gamma 90.00
_cell_formula_units_Z 4
_cell_length_a 7.6283(9)
_cell_length_b 10.1745(4)
_cell_length_c 18.604(2)
_cell_measurement_reflns_used 25
_cell_measurement_temperature 193(2)
_cell_measurement_theta_max 70
_cell_measurement_theta_min 66
_cell_volume 1396.2(2)
_computing_cell_refinement '<i>CAD-4 Software</i> (Enraf--Nonius, 1989)'
_computing_data_collection '<i>CAD-4 Software</i> (Enraf--Nonius, 1989)'
_computing_data_reduction '<i>CORINC</i> (Dr\"ager & Gattow, 1971)'
_computing_molecular_graphics 'PLATON (Spek, 2009)'
_computing_publication_material 'PLATON (Spek, 2009)'
_computing_structure_refinement 'SHELXL97 (Sheldrick, 2008)'
_computing_structure_solution 'SIR97 (Altomare <i>et al.</i>,  1999)'
_diffrn_ambient_temperature 193(2)
_diffrn_measured_fraction_theta_full 0.999
_diffrn_measured_fraction_theta_max 0.999
_diffrn_measurement_device '\k-geometry diffractometer'
_diffrn_measurement_device_type 'Enraf--Nonius CAD-4'
_diffrn_measurement_method \w/2\q
_diffrn_radiation_monochromator graphite
_diffrn_radiation_type CuK\a
_diffrn_radiation_wavelength 1.54178
_diffrn_reflns_av_R_equivalents 0.0200
_diffrn_reflns_av_sigmaI/netI 0.0222
_diffrn_reflns_limit_h_max 0
_diffrn_reflns_limit_h_min -9
_diffrn_reflns_limit_k_max 12
_diffrn_reflns_limit_k_min 0
_diffrn_reflns_limit_l_max 22
_diffrn_reflns_limit_l_min -21
_diffrn_reflns_number 2865
_diffrn_reflns_theta_full 69.98
_diffrn_reflns_theta_max 69.98
_diffrn_reflns_theta_min 4.92
_diffrn_standards_decay_% 2
_diffrn_standards_interval_time 60
_diffrn_standards_number 3
_exptl_absorpt_coefficient_mu 0.776
_exptl_absorpt_correction_type none
_exptl_crystal_colour colourless
_exptl_crystal_density_diffrn 1.353
_exptl_crystal_density_method 'not measured'
_exptl_crystal_description plate
_exptl_crystal_F_000 600
_exptl_crystal_size_max 0.40
_exptl_crystal_size_mid 0.40
_exptl_crystal_size_min 0.25
_refine_diff_density_max 0.203
_refine_diff_density_min -0.205
_refine_ls_extinction_method none
_refine_ls_goodness_of_fit_ref 1.073
_refine_ls_hydrogen_treatment constr
_refine_ls_matrix_type full
_refine_ls_number_parameters 193
_refine_ls_number_reflns 2657
_refine_ls_number_restraints 0
_refine_ls_restrained_S_all 1.073
_refine_ls_R_factor_all 0.0499
_refine_ls_R_factor_gt 0.0446
_refine_ls_shift/su_max 0.000
_refine_ls_shift/su_mean 0.000
_refine_ls_structure_factor_coef Fsqd
_refine_ls_weighting_details 'calc w=1/[\s^2^(Fo^2^)+(0.0641P)^2^+0.5259P] where P=(Fo^2^+2Fc^2^)/3'
_refine_ls_weighting_scheme calc
_refine_ls_wR_factor_obs 0.1205
_refine_ls_wR_factor_ref 0.1249
_reflns_number_gt 2352
_reflns_number_total 2657
_reflns_threshold_expression I>2\s(I)
_cod_data_source_file im2158.cif
_cod_data_source_block I
_cod_original_sg_symbol_H-M 'P 21/c'
_cod_database_code 2224311
_cod_database_fobs_code 2224311

loop_
_symmetry_equiv_pos_as_xyz
'x, y, z'
'-x, y+1/2, -z+1/2'
'-x, -y, -z'
'x, -y-1/2, z-1/2'

loop_
_atom_site_type_symbol
_atom_site_label
_atom_site_fract_x
_atom_site_fract_y
_atom_site_fract_z
_atom_site_U_iso_or_equiv
_atom_site_adp_type
_atom_site_calc_flag
_atom_site_refinement_flags
_atom_site_occupancy
_atom_site_disorder_assembly
_atom_site_disorder_group
N N1 0.62152(18) 0.53967(13) 0.42466(7) 0.0312(3) Uani d . 1 . .
H H1 0.6399 0.4802 0.4653 0.037 Uiso d R 1 . .
C C2 0.7269(2) 0.55266(16) 0.37403(8) 0.0308(3) Uani d . 1 . .
C C3 0.6670(2) 0.65831(17) 0.32906(9) 0.0360(4) Uani d . 1 . .
H H3 0.7158 0.6888 0.2899 0.043 Uiso calc R 1 . .
C C3A 0.5187(2) 0.71430(17) 0.35131(9) 0.0344(4) Uani d . 1 . .
C C4 0.4017(3) 0.82022(19) 0.32915(10) 0.0451(4) Uani d . 1 . .
H H4 0.4120 0.8762 0.2896 0.054 Uiso calc R 1 . .
C C5 0.2705(3) 0.8406(2) 0.36686(11) 0.0524(5) Uani d . 1 . .
H H5 0.1888 0.9123 0.3536 0.063 Uiso calc R 1 . .
C C6 0.2568(3) 0.7568(2) 0.42413(11) 0.0492(5) Uani d . 1 . .
H H6 0.1629 0.7736 0.4481 0.059 Uiso calc R 1 . .
N N7 0.3663(2) 0.65397(15) 0.44823(8) 0.0381(4) Uani d . 1 . .
C C7A 0.4931(2) 0.63661(16) 0.41105(9) 0.0310(3) Uani d . 1 . .
C C8 0.8710(2) 0.45896(16) 0.37109(8) 0.0307(3) Uani d . 1 . .
C C9 0.9838(2) 0.48432(16) 0.32401(9) 0.0330(4) Uani d . 1 . .
H H9 0.9711 0.5640 0.2966 0.040 Uiso calc R 1 . .
C C10 1.1137(2) 0.39363(17) 0.31741(9) 0.0324(4) Uani d . 1 . .
C C11 1.1358(2) 0.27617(16) 0.35828(9) 0.0313(3) Uani d . 1 . .
C C12 1.0243(2) 0.25251(16) 0.40535(9) 0.0326(4) Uani d . 1 . .
C C13 0.8925(2) 0.34277(16) 0.41142(9) 0.0338(4) Uani d . 1 . .
H H13 0.8164 0.3249 0.4435 0.041 Uiso calc R 1 . .
O O14 1.22631(17) 0.40749(13) 0.27123(7) 0.0439(3) Uani d . 1 . .
C C15 1.1984(3) 0.5172(2) 0.22231(10) 0.0454(5) Uani d . 1 . .
H H15A 1.0720 0.5186 0.1929 0.068 Uiso calc R 1 . .
H H15B 1.2787 0.5103 0.1889 0.068 Uiso calc R 1 . .
H H15C 1.2253 0.5984 0.2513 0.068 Uiso calc R 1 . .
O O16 1.25139(16) 0.17927(12) 0.34718(7) 0.0376(3) Uani d . 1 . .
C C17 1.4407(2) 0.2090(2) 0.37068(11) 0.0458(4) Uani d . 1 . .
H H17A 1.4722 0.2711 0.3357 0.069 Uiso calc R 1 . .
H H17B 1.5110 0.1281 0.3721 0.069 Uiso calc R 1 . .
H H17C 1.4684 0.2484 0.4204 0.069 Uiso calc R 1 . .
O O18 1.03203(16) 0.13515(12) 0.44277(7) 0.0399(3) Uani d . 1 . .
C C19 1.1896(3) 0.1164(2) 0.50170(11) 0.0518(5) Uani d . 1 . .
H H19A 1.2953 0.1062 0.4813 0.078 Uiso calc R 1 . .
H H19B 1.1753 0.0372 0.5297 0.078 Uiso calc R 1 . .
H H19C 1.2073 0.1928 0.5349 0.078 Uiso calc R 1 . .

loop_
_atom_site_aniso_label
_atom_site_aniso_U_11
_atom_site_aniso_U_22
_atom_site_aniso_U_33
_atom_site_aniso_U_12
_atom_site_aniso_U_13
_atom_site_aniso_U_23
N1 0.0357(7) 0.0303(7) 0.0307(7) 0.0044(5) 0.0140(5) 0.0038(5)
C2 0.0334(8) 0.0312(8) 0.0295(7) -0.0014(6) 0.0112(6) -0.0015(6)
C3 0.0419(9) 0.0371(9) 0.0310(8) 0.0024(7) 0.0134(7) 0.0049(7)
C3A 0.0397(9) 0.0348(8) 0.0283(8) 0.0025(7) 0.0082(6) 0.0019(6)
C4 0.0566(11) 0.0429(10) 0.0369(9) 0.0136(9) 0.0135(8) 0.0129(8)
C5 0.0596(12) 0.0519(12) 0.0470(10) 0.0276(10) 0.0161(9) 0.0138(9)
C6 0.0513(11) 0.0563(12) 0.0445(10) 0.0241(9) 0.0203(8) 0.0092(9)
N7 0.0427(8) 0.0400(8) 0.0345(7) 0.0116(6) 0.0149(6) 0.0044(6)
C7A 0.0346(8) 0.0298(8) 0.0281(7) 0.0025(6) 0.0072(6) -0.0008(6)
C8 0.0328(8) 0.0304(8) 0.0301(7) -0.0012(6) 0.0101(6) -0.0018(6)
C9 0.0383(8) 0.0310(8) 0.0317(8) -0.0001(7) 0.0127(7) 0.0024(6)
C10 0.0358(8) 0.0356(9) 0.0289(7) -0.0028(7) 0.0138(6) -0.0018(6)
C11 0.0334(8) 0.0300(8) 0.0318(8) 0.0003(6) 0.0104(6) -0.0045(6)
C12 0.0361(8) 0.0287(8) 0.0339(8) -0.0024(6) 0.0109(6) 0.0016(6)
C13 0.0347(8) 0.0360(9) 0.0346(8) -0.0002(7) 0.0162(7) 0.0027(7)
O14 0.0502(7) 0.0475(8) 0.0431(7) 0.0089(6) 0.0285(6) 0.0092(6)
C15 0.0417(9) 0.0565(12) 0.0424(10) -0.0042(8) 0.0184(8) 0.0123(8)
O16 0.0388(6) 0.0343(6) 0.0422(6) 0.0041(5) 0.0148(5) -0.0042(5)
C17 0.0393(10) 0.0520(11) 0.0466(10) 0.0033(8) 0.0121(8) -0.0037(9)
O18 0.0414(7) 0.0327(6) 0.0457(7) -0.0015(5) 0.0113(5) 0.0095(5)
C19 0.0540(12) 0.0544(12) 0.0426(10) -0.0083(9) 0.0041(9) 0.0139(9)

loop_
_atom_type_symbol
_atom_type_description
_atom_type_scat_dispersion_real
_atom_type_scat_dispersion_imag
_atom_type_scat_source
C C 0.0181 0.0091 'International Tables Vol C Tables 4.2.6.8 and 6.1.1.4'
H H 0.0000 0.0000 'International Tables Vol C Tables 4.2.6.8 and 6.1.1.4'
N N 0.0311 0.0180 'International Tables Vol C Tables 4.2.6.8 and 6.1.1.4'
O O 0.0492 0.0322 'International Tables Vol C Tables 4.2.6.8 and 6.1.1.4'

loop_
_geom_angle_atom_site_label_1
_geom_angle_atom_site_label_2
_geom_angle_atom_site_label_3
_geom_angle_site_symmetry_1
_geom_angle_site_symmetry_3
_geom_angle
_geom_angle_publ_flag
C7A N1 C2 . . 108.43(13) ?
C7A N1 H1 . . 124.1 ?
C2 N1 H1 . . 127.2 ?
C3 C2 N1 . . 109.17(14) ?
C3 C2 C8 . . 128.68(14) ?
N1 C2 C8 . . 122.09(14) ?
C2 C3 C3A . . 107.69(14) ?
C2 C3 H3 . . 126.2 ?
C3A C3 H3 . . 126.2 ?
C4 C3A C7A . . 117.21(16) ?
C4 C3A C3 . . 136.27(16) ?
C7A C3A C3 . . 106.52(14) ?
C5 C4 C3A . . 117.38(16) ?
C5 C4 H4 . . 121.3 ?
C3A C4 H4 . . 121.3 ?
C4 C5 C6 . . 120.36(17) ?
C4 C5 H5 . . 119.8 ?
C6 C5 H5 . . 119.8 ?
N7 C6 C5 . . 124.90(17) ?
N7 C6 H6 . . 117.5 ?
C5 C6 H6 . . 117.6 ?
C7A N7 C6 . . 113.64(15) ?
N7 C7A N1 . . 125.32(14) ?
N7 C7A C3A . . 126.50(15) ?
N1 C7A C3A . . 108.18(14) ?
C13 C8 C9 . . 119.24(15) ?
C13 C8 C2 . . 121.36(14) ?
C9 C8 C2 . . 119.33(14) ?
C10 C9 C8 . . 120.12(15) ?
C10 C9 H9 . . 119.9 ?
C8 C9 H9 . . 119.9 ?
O14 C10 C9 . . 124.47(15) ?
O14 C10 C11 . . 114.85(14) ?
C9 C10 C11 . . 120.66(14) ?
O16 C11 C12 . . 119.38(15) ?
O16 C11 C10 . . 121.53(14) ?
C12 C11 C10 . . 118.76(14) ?
O18 C12 C13 . . 118.16(14) ?
O18 C12 C11 . . 121.02(14) ?
C13 C12 C11 . . 120.64(15) ?
C12 C13 C8 . . 120.57(14) ?
C12 C13 H13 . . 119.7 ?
C8 C13 H13 . . 119.7 ?
C10 O14 C15 . . 117.87(13) ?
O14 C15 H15A . . 109.5 ?
O14 C15 H15B . . 109.5 ?
H15A C15 H15B . . 109.5 ?
O14 C15 H15C . . 109.5 ?
H15A C15 H15C . . 109.5 ?
H15B C15 H15C . . 109.5 ?
C11 O16 C17 . . 116.03(13) ?
O16 C17 H17A . . 109.5 ?
O16 C17 H17B . . 109.5 ?
H17A C17 H17B . . 109.5 ?
O16 C17 H17C . . 109.5 ?
H17A C17 H17C . . 109.5 ?
H17B C17 H17C . . 109.5 ?
C12 O18 C19 . . 115.25(14) ?
O18 C19 H19A . . 109.5 ?
O18 C19 H19B . . 109.5 ?
H19A C19 H19B . . 109.5 ?
O18 C19 H19C . . 109.5 ?
H19A C19 H19C . . 109.5 ?
H19B C19 H19C . . 109.5 ?

loop_
_geom_bond_atom_site_label_1
_geom_bond_atom_site_label_2
_geom_bond_site_symmetry_2
_geom_bond_distance
_geom_bond_publ_flag
N1 C7A . 1.367(2) ?
N1 C2 . 1.3917(19) ?
N1 H1 . 0.9499 ?
C2 C3 . 1.367(2) ?
C2 C8 . 1.467(2) ?
C3 C3A . 1.419(2) ?
C3 H3 . 0.9500 ?
C3A C4 . 1.393(2) ?
C3A C7A . 1.417(2) ?
C4 C5 . 1.377(3) ?
C4 H4 . 0.9500 ?
C5 C6 . 1.389(3) ?
C5 H5 . 0.9500 ?
C6 N7 . 1.343(2) ?
C6 H6 . 0.9500 ?
N7 C7A . 1.336(2) ?
C8 C13 . 1.387(2) ?
C8 C9 . 1.400(2) ?
C9 C10 . 1.382(2) ?
C9 H9 . 0.9500 ?
C10 O14 . 1.3681(19) ?
C10 C11 . 1.403(2) ?
C11 O16 . 1.3729(19) ?
C11 C12 . 1.389(2) ?
C12 O18 . 1.3758(19) ?
C12 C13 . 1.387(2) ?
C13 H13 . 0.9500 ?
O14 C15 . 1.422(2) ?
C15 H15A . 0.9800 ?
C15 H15B . 0.9800 ?
C15 H15C . 0.9800 ?
O16 C17 . 1.430(2) ?
C17 H17A . 0.9800 ?
C17 H17B . 0.9800 ?
C17 H17C . 0.9800 ?
O18 C19 . 1.418(2) ?
C19 H19A . 0.9800 ?
C19 H19B . 0.9800 ?
C19 H19C . 0.9800 ?

loop_
_geom_hbond_atom_site_label_D
_geom_hbond_atom_site_label_H
_geom_hbond_atom_site_label_A
_geom_hbond_site_symmetry_A
_geom_hbond_distance_DH
_geom_hbond_distance_HA
_geom_hbond_distance_DA
_geom_hbond_angle_DHA
N1 H1 N7 3_666 0.95 2.12 3.061(2) 171

loop_
_geom_torsion_atom_site_label_1
_geom_torsion_atom_site_label_2
_geom_torsion_atom_site_label_3
_geom_torsion_atom_site_label_4
_geom_torsion_site_symmetry_1
_geom_torsion_site_symmetry_2
_geom_torsion_site_symmetry_3
_geom_torsion_site_symmetry_4
_geom_torsion
_geom_torsion_publ_flag
C7A N1 C2 C3 . . . . 0.71(18) ?
C7A N1 C2 C8 . . . . -176.55(14) ?
N1 C2 C3 C3A . . . . -0.21(19) ?
C8 C2 C3 C3A . . . . 176.82(16) ?
C2 C3 C3A C4 . . . . 179.8(2) ?
C2 C3 C3A C7A . . . . -0.35(19) ?
C7A C3A C4 C5 . . . . -0.2(3) ?
C3 C3A C4 C5 . . . . 179.6(2) ?
C3A C4 C5 C6 . . . . -0.6(3) ?
C4 C5 C6 N7 . . . . 1.1(4) ?
C5 C6 N7 C7A . . . . -0.7(3) ?
C6 N7 C7A N1 . . . . 179.77(17) ?
C6 N7 C7A C3A . . . . -0.1(3) ?
C2 N1 C7A N7 . . . . 179.17(15) ?
C2 N1 C7A C3A . . . . -0.92(18) ?
C4 C3A C7A N7 . . . . 0.6(3) ?
C3 C3A C7A N7 . . . . -179.31(16) ?
C4 C3A C7A N1 . . . . -179.33(15) ?
C3 C3A C7A N1 . . . . 0.79(18) ?
C3 C2 C8 C13 . . . . -167.47(17) ?
N1 C2 C8 C13 . . . . 9.2(2) ?
C3 C2 C8 C9 . . . . 9.5(3) ?
N1 C2 C8 C9 . . . . -173.77(14) ?
C13 C8 C9 C10 . . . . 0.7(2) ?
C2 C8 C9 C10 . . . . -176.40(14) ?
C8 C9 C10 O14 . . . . 177.84(15) ?
C8 C9 C10 C11 . . . . -0.8(2) ?
O14 C10 C11 O16 . . . . -5.2(2) ?
C9 C10 C11 O16 . . . . 173.52(14) ?
O14 C10 C11 C12 . . . . -178.56(14) ?
C9 C10 C11 C12 . . . . 0.2(2) ?
O16 C11 C12 O18 . . . . 2.1(2) ?
C10 C11 C12 O18 . . . . 175.55(14) ?
O16 C11 C12 C13 . . . . -172.96(15) ?
C10 C11 C12 C13 . . . . 0.5(2) ?
O18 C12 C13 C8 . . . . -175.80(14) ?
C11 C12 C13 C8 . . . . -0.6(2) ?
C9 C8 C13 C12 . . . . 0.0(2) ?
C2 C8 C13 C12 . . . . 177.04(15) ?
C9 C10 O14 C15 . . . . -5.3(2) ?
C11 C10 O14 C15 . . . . 173.38(15) ?
C12 C11 O16 C17 . . . . -117.52(17) ?
C10 C11 O16 C17 . . . . 69.2(2) ?
C13 C12 O18 C19 . . . . -113.18(18) ?
C11 C12 O18 C19 . . . . 71.7(2) ?

loop_
_cod_related_entry_id
_cod_related_entry_database
_cod_related_entry_code
1 ChemSpider 19622623
